data_4311177
loop_
_publ_author_name
'Daniel L. Reger'
'James R. Gardinier'
'Mark D. Smith'

_publ_section_title
;
 Tuning the Coordination Geometry of Silver in Bis(pyrazolyl)alkane
 Complexes
;
_journal_name_full 'Inorganic Chemistry'
_journal_page_first 3825
_journal_page_last 3832
_journal_paper_doi 10.1021/ic0497174
_journal_volume 43
_journal_year 2004
_chemical_formula_moiety
; 
C38 H32 N8 Ag, F6 P, C3 H6 O 
;
_chemical_formula_sum 'C41 H38 Ag F6 N8 O P'
_chemical_formula_weight 911.63
_chemical_name_systematic
; 
 ? 
;
_space_group_IT_number 2
_symmetry_cell_setting triclinic
_symmetry_space_group_name_Hall '-P 1'
_symmetry_space_group_name_H-M 'P -1'
_atom_sites_solution_hydrogens geom
_atom_sites_solution_primary direct
_atom_sites_solution_secondary difmap
_audit_creation_method SHELXL-97
_cell_angle_alpha 72.7520(10)
_cell_angle_beta 77.4620(10)
_cell_angle_gamma 80.7140(10)
_cell_formula_units_Z 1
_cell_length_a 8.2996(6)
_cell_length_b 10.5681(7)
_cell_length_c 12.0865(8)
_cell_measurement_reflns_used 6659
_cell_measurement_temperature 190(2)
_cell_measurement_theta_max 26.383
_cell_measurement_theta_min 2.528
_cell_volume 982.94(12)
_computing_cell_refinement 'SAINT+ NT V6.22 (Bruker, 2001)'
_computing_data_collection 'SMART NT V5.625 (Bruker, 1998)'
_computing_data_reduction 'SAINT+ NT V6.22'
_computing_molecular_graphics 'SHELXTL V6.1 (Sheldrick, 2000)'
_computing_publication_material 'SHELXTL V6.1'
_computing_structure_refinement 'SHELXL-97 (Sheldrick, 1997)'
_computing_structure_solution 'SHELXS-97 (Sheldrick, 1990)'
_diffrn_ambient_temperature 190(2)
_diffrn_measured_fraction_theta_full 0.994
_diffrn_measured_fraction_theta_max 0.994
_diffrn_measurement_device_type 'Bruker SMART APEX CCD diffractometer'
_diffrn_measurement_method 'omega scans'
_diffrn_radiation_monochromator graphite
_diffrn_radiation_source 'fine-focus sealed tube'
_diffrn_radiation_type MoK\a
_diffrn_radiation_wavelength 0.71073
_diffrn_reflns_av_R_equivalents 0.0431
_diffrn_reflns_av_sigmaI/netI 0.0367
_diffrn_reflns_limit_h_max 10
_diffrn_reflns_limit_h_min -10
_diffrn_reflns_limit_k_max 13
_diffrn_reflns_limit_k_min -13
_diffrn_reflns_limit_l_max 15
_diffrn_reflns_limit_l_min -13
_diffrn_reflns_number 7977
_diffrn_reflns_theta_full 26.39
_diffrn_reflns_theta_max 26.39
_diffrn_reflns_theta_min 2.03
_diffrn_standards_decay_% 0
_exptl_absorpt_coefficient_mu 0.627
_exptl_absorpt_correction_type none
_exptl_absorpt_process_details '(SADABS, Bruker, 2001)'
_exptl_crystal_colour colorless
_exptl_crystal_density_diffrn 1.540
_exptl_crystal_density_method 'not measured'
_exptl_crystal_description block
_exptl_crystal_F_000 464
_exptl_crystal_size_max 0.48
_exptl_crystal_size_mid 0.40
_exptl_crystal_size_min 0.24
_refine_diff_density_max 0.387
_refine_diff_density_min -0.334
_refine_diff_density_rms 0.064
_refine_ls_extinction_coef 0.0087(15)
_refine_ls_extinction_expression Fc^*^=kFc[1+0.001xFc^2^\l^3^/sin(2\q)]^-1/4^
_refine_ls_extinction_method SHELXL
_refine_ls_goodness_of_fit_ref 1.043
_refine_ls_hydrogen_treatment constr
_refine_ls_matrix_type full
_refine_ls_number_parameters 275
_refine_ls_number_reflns 4011
_refine_ls_number_restraints 0
_refine_ls_restrained_S_all 1.043
_refine_ls_R_factor_all 0.0349
_refine_ls_R_factor_gt 0.0324
_refine_ls_shift/su_max 0.000
_refine_ls_shift/su_mean 0.000
_refine_ls_structure_factor_coef Fsqd
_refine_ls_weighting_details 'calc w=1/[\s^2^(Fo^2^)+(0.0504P)^2^+0.1892P] where P=(Fo^2^+2Fc^2^)/3'
_refine_ls_weighting_scheme calc
_refine_ls_wR_factor_gt 0.0870
_refine_ls_wR_factor_ref 0.0884
_reflns_number_gt 3703
_reflns_number_total 4011
_reflns_threshold_expression >2sigma(I)
_cod_data_source_file ic0497174si20040304_102814_1.cif
_cod_data_source_block jg175m
_cod_depositor_comments
;
The following automatic conversions were performed:
'_symmetry_cell_setting' value 'Triclinic' changed to 'triclinic'
according to '/home/saulius/struct/CIF-dictionaries/cif_core.dic'
dictionary named 'cif_core.dic' version 2.4.1 from 2010-06-29.

Automatic conversion script
Id: cif_fix_enum 1527 2010-12-29 10:47:43Z saulius 
;
_cod_database_code 4311177

loop_
_symmetry_equiv_pos_as_xyz
'x, y, z'
'-x, -y, -z'

loop_
_atom_site_label
_atom_site_type_symbol
_atom_site_fract_x
_atom_site_fract_y
_atom_site_fract_z
_atom_site_U_iso_or_equiv
_atom_site_adp_type
_atom_site_occupancy
_atom_site_symmetry_multiplicity
_atom_site_calc_flag
_atom_site_refinement_flags
_atom_site_disorder_assembly
_atom_site_disorder_group
Ag Ag 0.5000 0.5000 0.0000 0.04593(11) Uani 1 2 d S . .
C1 C 0.5588(2) 0.18335(16) 0.14322(15) 0.0254(3) Uani 1 1 d . . .
C11 C 0.6278(3) 0.2192(2) 0.32883(18) 0.0438(5) Uani 1 1 d . . .
H11 H 0.6220 0.1317 0.3800 0.053 Uiso 1 1 calc R . .
C12 C 0.6584(3) 0.3278(2) 0.35657(19) 0.0497(5) Uani 1 1 d . . .
H12 H 0.6800 0.3315 0.4295 0.060 Uiso 1 1 calc R . .
C13 C 0.6512(3) 0.4313(2) 0.25597(19) 0.0430(5) Uani 1 1 d . . .
H13 H 0.6674 0.5204 0.2493 0.052 Uiso 1 1 calc R . .
C21 C 0.7762(2) 0.10584(19) -0.01664(17) 0.0349(4) Uani 1 1 d . . .
H21 H 0.7917 0.0131 0.0204 0.042 Uiso 1 1 calc R . .
C22 C 0.8477(2) 0.1695(2) -0.12770(18) 0.0419(4) Uani 1 1 d . . .
H22 H 0.9232 0.1309 -0.1829 0.050 Uiso 1 1 calc R . .
C23 C 0.7873(3) 0.3024(2) -0.14318(17) 0.0384(4) Uani 1 1 d . . .
H23 H 0.8168 0.3711 -0.2129 0.046 Uiso 1 1 calc R . .
C31 C 0.5665(2) 0.03534(16) 0.21207(15) 0.0288(4) Uani 1 1 d . . .
C32 C 0.7151(2) -0.03097(19) 0.24562(18) 0.0372(4) Uani 1 1 d . . .
H32 H 0.8110 0.0154 0.2245 0.045 Uiso 1 1 calc R . .
C33 C 0.7240(3) -0.16382(19) 0.30953(19) 0.0416(5) Uani 1 1 d . . .
H33 H 0.8260 -0.2083 0.3315 0.050 Uiso 1 1 calc R . .
C34 C 0.5846(3) -0.23138(19) 0.34118(18) 0.0412(4) Uani 1 1 d . . .
H34 H 0.5901 -0.3221 0.3859 0.049 Uiso 1 1 calc R . .
C35 C 0.4376(3) -0.16701(19) 0.30783(18) 0.0414(5) Uani 1 1 d . . .
H35 H 0.3420 -0.2138 0.3290 0.050 Uiso 1 1 calc R . .
C36 C 0.4283(2) -0.03377(18) 0.24320(17) 0.0339(4) Uani 1 1 d . . .
H36 H 0.3265 0.0099 0.2204 0.041 Uiso 1 1 calc R . .
C41 C 0.3857(2) 0.24049(15) 0.11534(15) 0.0267(3) Uani 1 1 d . . .
C42 C 0.3398(2) 0.22398(18) 0.01650(17) 0.0346(4) Uani 1 1 d . . .
H42 H 0.4180 0.1832 -0.0360 0.041 Uiso 1 1 calc R . .
C43 C 0.1793(3) 0.2673(2) -0.0049(2) 0.0424(5) Uani 1 1 d . . .
H43 H 0.1480 0.2560 -0.0722 0.051 Uiso 1 1 calc R . .
C44 C 0.0650(2) 0.3267(2) 0.0712(2) 0.0441(5) Uani 1 1 d . . .
H44 H -0.0447 0.3559 0.0563 0.053 Uiso 1 1 calc R . .
C45 C 0.1106(2) 0.3436(2) 0.1690(2) 0.0419(5) Uani 1 1 d . . .
H45 H 0.0323 0.3848 0.2211 0.050 Uiso 1 1 calc R . .
C46 C 0.2708(2) 0.30050(18) 0.19132(17) 0.0336(4) Uani 1 1 d . . .
H46 H 0.3016 0.3122 0.2587 0.040 Uiso 1 1 calc R . .
N11 N 0.6188(2) 0.39124(15) 0.16947(14) 0.0378(4) Uani 1 1 d . . .
N12 N 0.60713(17) 0.25846(14) 0.21519(12) 0.0273(3) Uani 1 1 d . . .
N21 N 0.6829(2) 0.32131(15) -0.04811(14) 0.0361(4) Uani 1 1 d . . .
N22 N 0.67899(17) 0.19897(13) 0.03130(12) 0.0264(3) Uani 1 1 d . . .
P1 P 0.0000 0.5000 0.5000 0.03435(16) Uani 1 2 d S . .
F1 F -0.0844(2) 0.36492(14) 0.56042(13) 0.0631(4) Uani 1 1 d . . .
F2 F -0.0846(2) 0.52671(15) 0.38772(13) 0.0658(4) Uani 1 1 d . . .
F3 F -0.1549(2) 0.58087(16) 0.56024(15) 0.0694(4) Uani 1 1 d . . .
O1S O 0.0285(4) 0.9887(4) 0.3421(3) 0.0517(8) Uani 0.50 1 d P A 1
C51S C 0.0038(5) 0.9934(4) 0.4423(4) 0.0436(9) Uani 0.50 1 d P . 1
C52S C -0.0977(6) 0.9117(4) 0.5293(3) 0.1001(13) Uani 1 1 d . . 1
H52A H -0.1620 0.8631 0.6009 0.150 Uiso 0.50 1 d PR . 1
H52B H -0.0211 0.8505 0.4938 0.150 Uiso 0.50 1 d PR . 1
H52C H -0.1704 0.9615 0.4761 0.150 Uiso 0.50 1 d PR . 1
H52D H -0.1467 0.8596 0.4950 0.150 Uiso 0.50 1 d PR . 1
H52E H -0.1837 0.9646 0.5679 0.150 Uiso 0.50 1 d PR . 1
H52F H -0.0344 0.8535 0.5857 0.150 Uiso 0.50 1 d PR . 1

loop_
_atom_site_aniso_label
_atom_site_aniso_U_11
_atom_site_aniso_U_22
_atom_site_aniso_U_33
_atom_site_aniso_U_23
_atom_site_aniso_U_13
_atom_site_aniso_U_12
Ag 0.04815(16) 0.02527(13) 0.05842(17) -0.00066(9) -0.01826(11) 0.00471(9)
C1 0.0232(8) 0.0239(8) 0.0283(8) -0.0067(6) -0.0047(6) -0.0011(6)
C11 0.0541(12) 0.0467(11) 0.0313(10) -0.0062(8) -0.0140(9) -0.0073(9)
C12 0.0595(14) 0.0633(14) 0.0351(11) -0.0208(10) -0.0124(10) -0.0123(11)
C13 0.0500(12) 0.0432(11) 0.0425(11) -0.0218(9) -0.0035(9) -0.0113(9)
C21 0.0293(9) 0.0339(9) 0.0426(10) -0.0162(8) -0.0046(8) 0.0026(7)
C22 0.0324(10) 0.0559(12) 0.0399(11) -0.0239(9) 0.0011(8) -0.0016(8)
C23 0.0403(10) 0.0459(11) 0.0286(9) -0.0095(8) -0.0005(8) -0.0123(8)
C31 0.0294(9) 0.0240(8) 0.0304(9) -0.0046(6) -0.0050(7) -0.0007(6)
C32 0.0304(9) 0.0304(9) 0.0454(11) -0.0022(8) -0.0090(8) -0.0005(7)
C33 0.0379(10) 0.0320(10) 0.0473(11) -0.0018(8) -0.0108(9) 0.0052(8)
C34 0.0523(12) 0.0255(9) 0.0394(10) -0.0003(7) -0.0081(9) -0.0016(8)
C35 0.0445(11) 0.0337(10) 0.0423(11) -0.0008(8) -0.0068(9) -0.0134(8)
C36 0.0314(9) 0.0303(9) 0.0367(10) -0.0035(7) -0.0076(7) -0.0029(7)
C41 0.0240(8) 0.0209(7) 0.0333(9) -0.0032(6) -0.0072(7) -0.0024(6)
C42 0.0334(9) 0.0312(9) 0.0422(10) -0.0120(8) -0.0124(8) -0.0005(7)
C43 0.0405(11) 0.0373(10) 0.0556(13) -0.0109(9) -0.0250(10) -0.0028(8)
C44 0.0256(9) 0.0360(10) 0.0669(14) -0.0041(9) -0.0150(9) -0.0016(7)
C45 0.0256(9) 0.0414(10) 0.0540(12) -0.0122(9) -0.0019(8) 0.0018(8)
C46 0.0283(9) 0.0334(9) 0.0367(10) -0.0083(7) -0.0041(7) -0.0009(7)
N11 0.0505(10) 0.0286(8) 0.0379(9) -0.0116(6) -0.0086(7) -0.0085(7)
N12 0.0270(7) 0.0269(7) 0.0278(7) -0.0067(6) -0.0061(6) -0.0024(5)
N21 0.0463(9) 0.0288(8) 0.0291(8) -0.0036(6) -0.0017(7) -0.0069(7)
N22 0.0252(7) 0.0245(7) 0.0292(7) -0.0071(5) -0.0047(6) -0.0022(5)
P1 0.0402(4) 0.0310(3) 0.0314(3) -0.0085(3) -0.0075(3) -0.0006(3)
F1 0.0797(10) 0.0448(8) 0.0620(9) -0.0074(6) -0.0051(7) -0.0228(7)
F2 0.0846(11) 0.0658(9) 0.0559(9) -0.0151(7) -0.0374(8) -0.0019(8)
F3 0.0601(9) 0.0658(10) 0.0766(10) -0.0321(8) 0.0035(8) 0.0126(7)
O1S 0.0441(17) 0.074(2) 0.0439(17) -0.0266(15) -0.0037(14) -0.0111(15)
C51S 0.047(2) 0.041(2) 0.045(2) -0.0174(17) -0.0130(18) 0.0065(17)
C52S 0.156(4) 0.089(2) 0.066(2) -0.0298(18) -0.007(2) -0.045(3)

loop_
_atom_type_symbol
_atom_type_description
_atom_type_scat_dispersion_real
_atom_type_scat_dispersion_imag
_atom_type_scat_source
C C 0.0033 0.0016 'International Tables Vol C Tables 4.2.6.8 and 6.1.1.4'
H H 0.0000 0.0000 'International Tables Vol C Tables 4.2.6.8 and 6.1.1.4'
N N 0.0061 0.0033 'International Tables Vol C Tables 4.2.6.8 and 6.1.1.4'
O O 0.0106 0.0060 'International Tables Vol C Tables 4.2.6.8 and 6.1.1.4'
F F 0.0171 0.0103 'International Tables Vol C Tables 4.2.6.8 and 6.1.1.4'
P P 0.1023 0.0942 'International Tables Vol C Tables 4.2.6.8 and 6.1.1.4'
Ag Ag -0.8971 1.1015 'International Tables Vol C Tables 4.2.6.8 and 6.1.1.4'

loop_
_geom_angle_atom_site_label_1
_geom_angle_atom_site_label_2
_geom_angle_atom_site_label_3
_geom_angle
_geom_angle_site_symmetry_1
_geom_angle_site_symmetry_3
_geom_angle_publ_flag
N21 Ag N21 180.0 2_665 . ?
N21 Ag N11 105.56(6) 2_665 . ?
N21 Ag N11 74.44(6) . . ?
N21 Ag N11 74.44(6) 2_665 2_665 ?
N21 Ag N11 105.56(6) . 2_665 ?
N11 Ag N11 180.00(8) . 2_665 ?
N21 Ag C41 114.42(5) 2_665 . ?
N21 Ag C41 65.58(5) . . ?
N11 Ag C41 68.15(5) . . ?
N11 Ag C41 111.85(5) 2_665 . ?
N21 Ag C46 89.10(5) 2_665 . ?
N21 Ag C46 90.90(5) . . ?
N11 Ag C46 67.23(5) . . ?
N11 Ag C46 112.77(5) 2_665 . ?
C41 Ag C46 26.13(5) . . ?
N21 Ag C42 118.03(5) 2_665 . ?
N21 Ag C42 61.97(5) . . ?
N11 Ag C42 91.12(5) . . ?
N11 Ag C42 88.88(5) 2_665 . ?
C41 Ag C42 24.61(5) . . ?
C46 Ag C42 43.46(5) . . ?
N22 C1 N12 108.92(12) . . ?
N22 C1 C41 108.73(13) . . ?
N12 C1 C41 109.44(13) . . ?
N22 C1 C31 109.02(13) . . ?
N12 C1 C31 108.06(13) . . ?
C41 C1 C31 112.61(13) . . ?
N12 C11 C12 107.63(19) . . ?
N12 C11 H11 126.2 . . ?
C12 C11 H11 126.2 . . ?
C11 C12 C13 105.12(18) . . ?
C11 C12 H12 127.4 . . ?
C13 C12 H12 127.4 . . ?
N11 C13 C12 111.77(18) . . ?
N11 C13 H13 124.1 . . ?
C12 C13 H13 124.1 . . ?
N22 C21 C22 107.47(17) . . ?
N22 C21 H21 126.3 . . ?
C22 C21 H21 126.3 . . ?
C21 C22 C23 105.53(17) . . ?
C21 C22 H22 127.2 . . ?
C23 C22 H22 127.2 . . ?
N21 C23 C22 111.25(17) . . ?
N21 C23 H23 124.4 . . ?
C22 C23 H23 124.4 . . ?
C36 C31 C32 118.90(16) . . ?
C36 C31 C1 121.43(15) . . ?
C32 C31 C1 119.66(15) . . ?
C33 C32 C31 120.62(18) . . ?
C33 C32 H32 119.7 . . ?
C31 C32 H32 119.7 . . ?
C34 C33 C32 119.91(18) . . ?
C34 C33 H33 120.0 . . ?
C32 C33 H33 120.0 . . ?
C35 C34 C33 119.90(17) . . ?
C35 C34 H34 120.1 . . ?
C33 C34 H34 120.1 . . ?
C34 C35 C36 120.35(18) . . ?
C34 C35 H35 119.8 . . ?
C36 C35 H35 119.8 . . ?
C31 C36 C35 120.31(17) . . ?
C31 C36 H36 119.8 . . ?
C35 C36 H36 119.8 . . ?
C46 C41 C42 119.66(16) . . ?
C46 C41 C1 120.76(15) . . ?
C42 C41 C1 119.45(16) . . ?
C46 C41 Ag 87.26(10) . . ?
C42 C41 Ag 95.68(10) . . ?
C1 C41 Ag 90.79(9) . . ?
C43 C42 C41 119.81(19) . . ?
C43 C42 Ag 104.75(12) . . ?
C41 C42 Ag 59.71(9) . . ?
C43 C42 H42 120.1 . . ?
C41 C42 H42 120.1 . . ?
Ag C42 H42 104.4 . . ?
C44 C43 C42 120.38(19) . . ?
C44 C43 H43 119.8 . . ?
C42 C43 H43 119.8 . . ?
C43 C44 C45 119.83(18) . . ?
C43 C44 H44 120.1 . . ?
C45 C44 H44 120.1 . . ?
C44 C45 C46 120.27(19) . . ?
C44 C45 H45 119.9 . . ?
C46 C45 H45 119.9 . . ?
C41 C46 C45 120.06(18) . . ?
C41 C46 Ag 66.62(9) . . ?
C45 C46 Ag 105.66(12) . . ?
C41 C46 H46 120.0 . . ?
C45 C46 H46 120.0 . . ?
Ag C46 H46 97.3 . . ?
C13 N11 N12 104.92(16) . . ?
C13 N11 Ag 133.92(14) . . ?
N12 N11 Ag 117.39(11) . . ?
C11 N12 N11 110.53(15) . . ?
C11 N12 C1 130.19(15) . . ?
N11 N12 C1 118.93(13) . . ?
C23 N21 N22 105.39(16) . . ?
C23 N21 Ag 135.74(13) . . ?
N22 N21 Ag 118.51(11) . . ?
C21 N22 N21 110.32(15) . . ?
C21 N22 C1 130.22(14) . . ?
N21 N22 C1 118.78(14) . . ?
F3 P1 F3 180.0 . 2_566 ?
F3 P1 F2 90.35(9) . . ?
F3 P1 F2 89.65(9) 2_566 . ?
F3 P1 F2 89.65(9) . 2_566 ?
F3 P1 F2 90.35(9) 2_566 2_566 ?
F2 P1 F2 180.000(1) . 2_566 ?
F3 P1 F1 89.41(9) . 2_566 ?
F3 P1 F1 90.59(9) 2_566 2_566 ?
F2 P1 F1 89.05(8) . 2_566 ?
F2 P1 F1 90.95(8) 2_566 2_566 ?
F3 P1 F1 90.59(9) . . ?
F3 P1 F1 89.41(9) 2_566 . ?
F2 P1 F1 90.95(8) . . ?
F2 P1 F1 89.05(8) 2_566 . ?
F1 P1 F1 180.0 2_566 . ?
O1S C51S C52S 121.8(4) . . ?
O1S C51S C51S 171.9(6) . 2_576 ?
C52S C51S C51S 65.7(4) . 2_576 ?
O1S C51S C52S 117.2(4) . 2_576 ?
C52S C51S C52S 120.9(3) . 2_576 ?
C51S C51S C52S 55.2(3) 2_576 2_576 ?
C51S C52S C51S 59.1(3) . 2_576 ?

loop_
_geom_bond_atom_site_label_1
_geom_bond_atom_site_label_2
_geom_bond_distance
_geom_bond_site_symmetry_2
_geom_bond_publ_flag
Ag N21 2.3563(17) 2_665 ?
Ag N21 2.3563(17) . ?
Ag N11 2.3671(17) . ?
Ag N11 2.3671(17) 2_665 ?
Ag C41 2.8918(15) . ?
Ag C46 3.1470(18) . ?
Ag C42 3.3327(17) . ?
C1 N22 1.479(2) . ?
C1 N12 1.487(2) . ?
C1 C41 1.534(2) . ?
C1 C31 1.537(2) . ?
C11 N12 1.352(2) . ?
C11 C12 1.361(3) . ?
C11 H11 0.9500 . ?
C12 C13 1.378(3) . ?
C12 H12 0.9500 . ?
C13 N11 1.329(3) . ?
C13 H13 0.9500 . ?
C21 N22 1.354(2) . ?
C21 C22 1.362(3) . ?
C21 H21 0.9500 . ?
C22 C23 1.384(3) . ?
C22 H22 0.9500 . ?
C23 N21 1.326(3) . ?
C23 H23 0.9500 . ?
C31 C36 1.382(2) . ?
C31 C32 1.395(2) . ?
C32 C33 1.386(3) . ?
C32 H32 0.9500 . ?
C33 C34 1.381(3) . ?
C33 H33 0.9500 . ?
C34 C35 1.378(3) . ?
C34 H34 0.9500 . ?
C35 C36 1.392(3) . ?
C35 H35 0.9500 . ?
C36 H36 0.9500 . ?
C41 C46 1.387(3) . ?
C41 C42 1.395(3) . ?
C42 C43 1.391(3) . ?
C42 H42 0.9500 . ?
C43 C44 1.383(3) . ?
C43 H43 0.9500 . ?
C44 C45 1.384(3) . ?
C44 H44 0.9500 . ?
C45 C46 1.391(3) . ?
C45 H45 0.9500 . ?
C46 H46 0.9500 . ?
N11 N12 1.358(2) . ?
N21 N22 1.363(2) . ?
P1 F3 1.5878(14) . ?
P1 F3 1.5878(14) 2_566 ?
P1 F2 1.5926(13) . ?
P1 F2 1.5926(13) 2_566 ?
P1 F1 1.5951(12) 2_566 ?
P1 F1 1.5951(12) . ?
O1S C51S 1.198(5) . ?
C51S C52S 1.369(6) . ?
C51S C51S 1.429(9) 2_576 ?
C51S C52S 1.518(5) 2_576 ?
C52S C51S 1.518(5) 2_576 ?
C52S H52A 0.9597 . ?
C52S H52B 0.9598 . ?
C52S H52C 0.9597 . ?
C52S H52D 0.9599 . ?
C52S H52E 0.9598 . ?
C52S H52F 0.9596 . ?

loop_
_geom_torsion_atom_site_label_1
_geom_torsion_atom_site_label_2
_geom_torsion_atom_site_label_3
_geom_torsion_atom_site_label_4
_geom_torsion
_geom_torsion_site_symmetry_1
_geom_torsion_site_symmetry_2
_geom_torsion_site_symmetry_3
_geom_torsion_site_symmetry_4
_geom_torsion_publ_flag
N12 C11 C12 C13 1.2(3) . . . . ?
C11 C12 C13 N11 -0.2(3) . . . . ?
N22 C21 C22 C23 -0.7(2) . . . . ?
C21 C22 C23 N21 -0.5(2) . . . . ?
N22 C1 C31 C36 -120.80(18) . . . . ?
N12 C1 C31 C36 120.96(18) . . . . ?
C41 C1 C31 C36 0.0(2) . . . . ?
N22 C1 C31 C32 60.1(2) . . . . ?
N12 C1 C31 C32 -58.1(2) . . . . ?
C41 C1 C31 C32 -179.14(16) . . . . ?
C36 C31 C32 C33 -0.3(3) . . . . ?
C1 C31 C32 C33 178.87(18) . . . . ?
C31 C32 C33 C34 -0.4(3) . . . . ?
C32 C33 C34 C35 0.8(3) . . . . ?
C33 C34 C35 C36 -0.6(3) . . . . ?
C32 C31 C36 C35 0.5(3) . . . . ?
C1 C31 C36 C35 -178.57(18) . . . . ?
C34 C35 C36 C31 -0.1(3) . . . . ?
N22 C1 C41 C46 -147.34(15) . . . . ?
N12 C1 C41 C46 -28.5(2) . . . . ?
C31 C1 C41 C46 91.73(18) . . . . ?
N22 C1 C41 C42 36.93(19) . . . . ?
N12 C1 C41 C42 155.79(14) . . . . ?
C31 C1 C41 C42 -84.01(19) . . . . ?
N22 C1 C41 Ag -60.06(11) . . . . ?
N12 C1 C41 Ag 58.81(12) . . . . ?
C31 C1 C41 Ag 179.01(12) . . . . ?
N21 Ag C41 C46 -15.19(12) 2_665 . . . ?
N21 Ag C41 C46 164.81(12) . . . . ?
N11 Ag C41 C46 82.58(11) . . . . ?
N11 Ag C41 C46 -97.42(11) 2_665 . . . ?
C42 Ag C41 C46 -119.55(16) . . . . ?
N21 Ag C41 C42 104.35(12) 2_665 . . . ?
N21 Ag C41 C42 -75.65(12) . . . . ?
N11 Ag C41 C42 -157.87(13) . . . . ?
N11 Ag C41 C42 22.13(13) 2_665 . . . ?
C46 Ag C41 C42 119.55(16) . . . . ?
N21 Ag C41 C1 -135.95(9) 2_665 . . . ?
N21 Ag C41 C1 44.05(9) . . . . ?
N11 Ag C41 C1 -38.17(10) . . . . ?
N11 Ag C41 C1 141.83(10) 2_665 . . . ?
C46 Ag C41 C1 -120.75(15) . . . . ?
C42 Ag C41 C1 119.70(16) . . . . ?
C46 C41 C42 C43 -0.2(3) . . . . ?
C1 C41 C42 C43 175.57(16) . . . . ?
Ag C41 C42 C43 -90.30(17) . . . . ?
C46 C41 C42 Ag 90.08(15) . . . . ?
C1 C41 C42 Ag -94.14(14) . . . . ?
N21 Ag C42 C43 28.34(16) 2_665 . . . ?
N21 Ag C42 C43 -151.66(16) . . . . ?
N11 Ag C42 C43 136.67(14) . . . . ?
N11 Ag C42 C43 -43.33(14) 2_665 . . . ?
C41 Ag C42 C43 116.2(2) . . . . ?
C46 Ag C42 C43 82.35(15) . . . . ?
N21 Ag C42 C41 -87.85(12) 2_665 . . . ?
N21 Ag C42 C41 92.15(12) . . . . ?
N11 Ag C42 C41 20.47(12) . . . . ?
N11 Ag C42 C41 -159.53(12) 2_665 . . . ?
C46 Ag C42 C41 -33.84(11) . . . . ?
C41 C42 C43 C44 0.0(3) . . . . ?
Ag C42 C43 C44 -63.2(2) . . . . ?
C42 C43 C44 C45 0.2(3) . . . . ?
C43 C44 C45 C46 -0.3(3) . . . . ?
C42 C41 C46 C45 0.2(3) . . . . ?
C1 C41 C46 C45 -175.58(16) . . . . ?
Ag C41 C46 C45 95.13(16) . . . . ?
C42 C41 C46 Ag -94.98(15) . . . . ?
C1 C41 C46 Ag 89.29(13) . . . . ?
C44 C45 C46 C41 0.1(3) . . . . ?
C44 C45 C46 Ag 71.8(2) . . . . ?
N21 Ag C46 C41 166.19(11) 2_665 . . . ?
N21 Ag C46 C41 -13.81(11) . . . . ?
N11 Ag C46 C41 -86.50(11) . . . . ?
N11 Ag C46 C41 93.50(11) 2_665 . . . ?
C42 Ag C46 C41 31.78(10) . . . . ?
N21 Ag C46 C45 49.74(14) 2_665 . . . ?
N21 Ag C46 C45 -130.26(14) . . . . ?
N11 Ag C46 C45 157.05(15) . . . . ?
N11 Ag C46 C45 -22.95(15) 2_665 . . . ?
C41 Ag C46 C45 -116.46(19) . . . . ?
C42 Ag C46 C45 -84.68(14) . . . . ?
C12 C13 N11 N12 -0.8(2) . . . . ?
C12 C13 N11 Ag 155.75(17) . . . . ?
N21 Ag N11 C13 -28.6(2) 2_665 . . . ?
N21 Ag N11 C13 151.4(2) . . . . ?
C41 Ag N11 C13 -139.2(2) . . . . ?
C46 Ag N11 C13 -110.9(2) . . . . ?
C42 Ag N11 C13 -148.18(19) . . . . ?
N21 Ag N11 N12 125.76(13) 2_665 . . . ?
N21 Ag N11 N12 -54.24(13) . . . . ?
C41 Ag N11 N12 15.23(12) . . . . ?
C46 Ag N11 N12 43.49(12) . . . . ?
C42 Ag N11 N12 6.20(13) . . . . ?
C12 C11 N12 N11 -1.8(2) . . . . ?
C12 C11 N12 C1 -174.83(18) . . . . ?
C13 N11 N12 C11 1.6(2) . . . . ?
Ag N11 N12 C11 -159.57(13) . . . . ?
C13 N11 N12 C1 175.53(16) . . . . ?
Ag N11 N12 C1 14.3(2) . . . . ?
N22 C1 N12 C11 -129.47(19) . . . . ?
C41 C1 N12 C11 111.8(2) . . . . ?
C31 C1 N12 C11 -11.2(2) . . . . ?
N22 C1 N12 N11 58.01(19) . . . . ?
C41 C1 N12 N11 -60.74(19) . . . . ?
C31 C1 N12 N11 176.31(15) . . . . ?
C22 C23 N21 N22 1.5(2) . . . . ?
C22 C23 N21 Ag -171.22(14) . . . . ?
N11 Ag N21 C23 -141.7(2) . . . . ?
N11 Ag N21 C23 38.3(2) 2_665 . . . ?
C41 Ag N21 C23 145.7(2) . . . . ?
C46 Ag N21 C23 152.28(19) . . . . ?
C42 Ag N21 C23 118.5(2) . . . . ?
N11 Ag N21 N22 46.34(12) . . . . ?
N11 Ag N21 N22 -133.66(12) 2_665 . . . ?
C41 Ag N21 N22 -26.32(11) . . . . ?
C46 Ag N21 N22 -19.69(13) . . . . ?
C42 Ag N21 N22 -53.52(12) . . . . ?
C22 C21 N22 N21 1.7(2) . . . . ?
C22 C21 N22 C1 171.86(16) . . . . ?
C23 N21 N22 C21 -1.9(2) . . . . ?
Ag N21 N22 C21 172.28(11) . . . . ?
C23 N21 N22 C1 -173.39(15) . . . . ?
Ag N21 N22 C1 0.81(19) . . . . ?
N12 C1 N22 C21 122.84(17) . . . . ?
C41 C1 N22 C21 -117.97(18) . . . . ?
C31 C1 N22 C21 5.1(2) . . . . ?
N12 C1 N22 N21 -67.66(18) . . . . ?
C41 C1 N22 N21 51.53(18) . . . . ?
C31 C1 N22 N21 174.65(14) . . . . ?
O1S C51S C52S C51S 176.3(7) . . . 2_576 ?
C52S C51S C52S C51S 0.0 2_576 . . 2_576 ?
